data_4111816
loop_
_publ_author_name
'Markus Albrecht'
'Sebastian Mirtschin'
'Marita de Groot'
'Ingo Janser'
'Jan Runsink'
'Gerhard Raabe'
'Michael Kogej'
'Christoph A. Schalley'
'Roland Fr\"ohlich'

_publ_contact_author
;
        Prof. Dr. Markus Albrecht
        Institut f\"ur Organische Chemie
        RWTH Aachen
        Landoltweg 1
        D-52074 Aachen
        Germany
;
_publ_contact_author_email markus.albrecht@oc.rwth-aachen.de
_publ_contact_author_fax '49 241 809 2385'
_publ_contact_author_phone '49 241 809 4678'
_publ_section_title
;
 Hierarchical Assembly of Helicate-Type Dinuclear Titanium(IV) Complexes
;
_journal_name_full 'Journal of the American Chemical Society'
_journal_page_first 10371
_journal_page_last 10387
_journal_paper_doi 10.1021/ja052326j
_journal_volume 127
_journal_year 2005
_chemical_formula_sum 'C54 H52 Li4 N4 O22 Ti2'
_chemical_formula_weight 1232.56
_chemical_name_systematic
; 
 ? 
;
_space_group_IT_number 14
_symmetry_cell_setting monoclinic
_symmetry_space_group_name_Hall '-P 2ybc'
_symmetry_space_group_name_H-M 'P 1 21/c 1'
_atom_sites_solution_hydrogens geom
_atom_sites_solution_primary direct
_atom_sites_solution_secondary difmap
_audit_creation_method SHELXL-97
_cell_angle_alpha 90.00
_cell_angle_beta 97.16(1)
_cell_angle_gamma 90.00
_cell_formula_units_Z 4
_cell_length_a 16.943(1)
_cell_length_b 23.962(1)
_cell_length_c 14.483(1)
_cell_measurement_temperature 198(2)
_cell_volume 5834.1(6)
_computing_cell_refinement 'Collect (Nonius B.V., 1998)'
_computing_data_collection 'Collect (Nonius B.V., 1998)'
_computing_data_reduction 'Denzo-SMN (Otwinowski & Minor, 1997)'
_computing_molecular_graphics 'SCHAKAL (Keller, 1997)'
_computing_publication_material 'SHELXL-97 (Sheldrick, 1997)'
_computing_structure_refinement 'SHELXL-97 (Sheldrick, 1997)'
_computing_structure_solution 'SHELXS-97 (Sheldrick, 1990)'
_diffrn_ambient_temperature 198(2)
_diffrn_measured_fraction_theta_full 0.999
_diffrn_measured_fraction_theta_max 0.999
_diffrn_measurement_device_type 'Nonius KappaCCD'
_diffrn_measurement_method '\w and \f scans'
_diffrn_radiation_monochromator graphite
_diffrn_radiation_source 'rotating anode Nonius FR591'
_diffrn_radiation_type MoK\a
_diffrn_radiation_wavelength 0.71073
_diffrn_reflns_av_R_equivalents 0.0459
_diffrn_reflns_av_sigmaI/netI 0.0634
_diffrn_reflns_limit_h_max 20
_diffrn_reflns_limit_h_min -20
_diffrn_reflns_limit_k_max 26
_diffrn_reflns_limit_k_min -28
_diffrn_reflns_limit_l_max 17
_diffrn_reflns_limit_l_min -17
_diffrn_reflns_number 18701
_diffrn_reflns_theta_full 25.00
_diffrn_reflns_theta_max 25.00
_diffrn_reflns_theta_min 1.65
_exptl_absorpt_coefficient_mu 0.355
_exptl_absorpt_correction_T_max 0.9324
_exptl_absorpt_correction_T_min 0.8425
_exptl_absorpt_correction_type none
_exptl_crystal_colour red
_exptl_crystal_density_diffrn 1.403
_exptl_crystal_description needle
_exptl_crystal_F_000 2544
_exptl_crystal_size_max 0.50
_exptl_crystal_size_mid 0.20
_exptl_crystal_size_min 0.20
_refine_diff_density_max 2.304
_refine_diff_density_min -0.580
_refine_diff_density_rms 0.104
_refine_ls_extinction_method none
_refine_ls_goodness_of_fit_ref 1.023
_refine_ls_hydrogen_treatment riding
_refine_ls_matrix_type full
_refine_ls_number_parameters 755
_refine_ls_number_reflns 10252
_refine_ls_number_restraints 0
_refine_ls_restrained_S_all 1.023
_refine_ls_R_factor_all 0.1352
_refine_ls_R_factor_gt 0.0951
_refine_ls_shift/su_max 0.001
_refine_ls_shift/su_mean 0.000
_refine_ls_structure_factor_coef Fsqd
_refine_ls_weighting_details 'calc w=1/[\s^2^(Fo^2^)+(0.1624P)^2^+13.8398P] where P=(Fo^2^+2Fc^2^)/3'
_refine_ls_weighting_scheme calc
_refine_ls_wR_factor_gt 0.2590
_refine_ls_wR_factor_ref 0.2901
_reflns_number_gt 6777
_reflns_number_total 10252
_reflns_threshold_expression >2sigma(I)
_cod_data_source_file ja052326jsi20050419_054020_2.cif
_cod_data_source_block fro3025
_cod_original_sg_symbol_H-M P21/c
_cod_database_code 4111816

loop_
_symmetry_equiv_pos_as_xyz
'x, y, z'
'-x, y+1/2, -z+1/2'
'-x, -y, -z'
'x, -y-1/2, z-1/2'

loop_
_atom_site_label
_atom_site_type_symbol
_atom_site_fract_x
_atom_site_fract_y
_atom_site_fract_z
_atom_site_U_iso_or_equiv
_atom_site_adp_type
_atom_site_occupancy
_atom_site_symmetry_multiplicity
_atom_site_calc_flag
_atom_site_refinement_flags
_atom_site_disorder_group
Ti1 Ti 0.14324(6) 0.36897(4) 0.10999(6) 0.0394(3) Uani 1 1 d . .
Ti2 Ti 0.28773(7) 0.48025(4) 0.41964(6) 0.0421(3) Uani 1 1 d . .
Li1 Li 0.3105(7) 0.3683(4) 0.2727(6) 0.049(3) Uani 1 1 d . .
Li2 Li 0.1208(7) 0.4024(5) 0.3393(7) 0.055(3) Uani 1 1 d . .
Li3 Li 0.2129(6) 0.4978(5) 0.1850(7) 0.055(3) Uani 1 1 d . .
O11 O 0.2616(2) 0.38116(16) 0.1483(2) 0.0405(9) Uani 1 1 d . .
O12 O 0.1779(2) 0.37986(16) -0.0085(2) 0.0388(9) Uani 1 1 d . .
C11 C 0.3035(3) 0.3815(2) 0.0749(4) 0.0380(13) Uani 1 1 d . .
C12 C 0.2569(3) 0.3809(2) -0.0113(3) 0.0354(12) Uani 1 1 d . .
C13 C 0.2914(4) 0.3810(2) -0.0925(4) 0.0448(14) Uani 1 1 d . .
H13 H 0.2591 0.3802 -0.1510 0.054 Uiso 1 1 calc R .
C14 C 0.3746(4) 0.3824(3) -0.0883(4) 0.0519(16) Uani 1 1 d . .
H14 H 0.3989 0.3831 -0.1440 0.062 Uiso 1 1 calc R .
C15 C 0.4208(4) 0.3828(3) -0.0031(5) 0.0575(17) Uani 1 1 d . .
H15 H 0.4771 0.3839 -0.0006 0.069 Uiso 1 1 calc R .
C16 C 0.3867(4) 0.3816(3) 0.0791(4) 0.0461(15) Uani 1 1 d . .
C17 C 0.4398(4) 0.3807(3) 0.1659(5) 0.0579(18) Uani 1 1 d . .
H17 H 0.4952 0.3828 0.1616 0.069 Uiso 1 1 calc R .
O17 O 0.4196(3) 0.37757(18) 0.2445(3) 0.0568(12) Uani 1 1 d . .
O21 O 0.1386(2) 0.34744(17) 0.2449(2) 0.0431(10) Uani 1 1 d . .
O22 O 0.1424(2) 0.29057(17) 0.0998(2) 0.0430(9) Uani 1 1 d . .
C21 C 0.1271(3) 0.2933(2) 0.2555(3) 0.0390(13) Uani 1 1 d . .
C22 C 0.1291(3) 0.2608(3) 0.1764(3) 0.0403(13) Uani 1 1 d . .
C23 C 0.1197(4) 0.2039(3) 0.1770(4) 0.0466(15) Uani 1 1 d . .
H23 H 0.1230 0.1825 0.1225 0.056 Uiso 1 1 calc R .
C24 C 0.1052(4) 0.1783(3) 0.2597(4) 0.0558(17) Uani 1 1 d . .
H24 H 0.0976 0.1391 0.2611 0.067 Uiso 1 1 calc R .
C25 C 0.1017(4) 0.2087(3) 0.3380(4) 0.0568(18) Uani 1 1 d . .
H25 H 0.0920 0.1903 0.3935 0.068 Uiso 1 1 calc R .
C26 C 0.1122(4) 0.2669(3) 0.3387(4) 0.0465(15) Uani 1 1 d . .
C27 C 0.1065(4) 0.2972(3) 0.4245(4) 0.0539(17) Uani 1 1 d . .
H27 H 0.0977 0.2754 0.4771 0.065 Uiso 1 1 calc R .
O27 O 0.1119(3) 0.3475(2) 0.4365(2) 0.0526(11) Uani 1 1 d . .
O31 O 0.1259(2) 0.44814(17) 0.1506(2) 0.0435(10) Uani 1 1 d . .
O32 O 0.0320(2) 0.37671(18) 0.0714(2) 0.0462(10) Uani 1 1 d . .
C31 C 0.0511(3) 0.4668(3) 0.1297(3) 0.0423(14) Uani 1 1 d . .
C32 C -0.0020(4) 0.4266(3) 0.0864(3) 0.0456(15) Uani 1 1 d . .
C33 C -0.0812(4) 0.4392(3) 0.0610(4) 0.0514(17) Uani 1 1 d . .
H33 H -0.1171 0.4118 0.0331 0.062 Uiso 1 1 calc R .
C34 C -0.1076(4) 0.4934(3) 0.0771(4) 0.0560(18) Uani 1 1 d . .
H34 H -0.1619 0.5027 0.0595 0.067 Uiso 1 1 calc R .
C35 C -0.0568(4) 0.5330(3) 0.1176(4) 0.0510(16) Uani 1 1 d . .
H35 H -0.0763 0.5694 0.1277 0.061 Uiso 1 1 calc R .
C36 C 0.0240(4) 0.5208(3) 0.1445(4) 0.0435(14) Uani 1 1 d . .
C37 C 0.0751(4) 0.5651(3) 0.1792(4) 0.0541(16) Uani 1 1 d . .
H37 H 0.0502 0.5997 0.1898 0.065 Uiso 1 1 calc R .
O37 O 0.1473(3) 0.56359(19) 0.1969(3) 0.0586(12) Uani 1 1 d . .
O41 O 0.2923(3) 0.39747(16) 0.3924(2) 0.0457(10) Uani 1 1 d . .
O42 O 0.2924(2) 0.45110(17) 0.5424(2) 0.0474(10) Uani 1 1 d . .
C41 C 0.2998(3) 0.3660(2) 0.4699(4) 0.0400(13) Uani 1 1 d . .
C42 C 0.2998(3) 0.3954(3) 0.5522(4) 0.0407(13) Uani 1 1 d . .
C43 C 0.3060(4) 0.3680(3) 0.6370(4) 0.0507(16) Uani 1 1 d . .
H43 H 0.3062 0.3885 0.6931 0.061 Uiso 1 1 calc R .
C44 C 0.3120(4) 0.3108(3) 0.6388(5) 0.0614(19) Uani 1 1 d . .
H44 H 0.3161 0.2918 0.6967 0.074 Uiso 1 1 calc R .
C45 C 0.3122(4) 0.2808(3) 0.5585(4) 0.0510(16) Uani 1 1 d . .
H45 H 0.3159 0.2413 0.5613 0.061 Uiso 1 1 calc R .
C46 C 0.3069(3) 0.3077(2) 0.4721(4) 0.0417(13) Uani 1 1 d . .
C47 C 0.3109(4) 0.2741(3) 0.3913(5) 0.0534(16) Uani 1 1 d . .
H47 H 0.3116 0.2348 0.4005 0.064 Uiso 1 1 calc R .
O47 O 0.3134(3) 0.29053(17) 0.3104(3) 0.0572(12) Uani 1 1 d . .
O51 O 0.1700(2) 0.47337(17) 0.3785(3) 0.0473(10) Uani 1 1 d . .
O52 O 0.2542(3) 0.55253(17) 0.4526(3) 0.0529(11) Uani 1 1 d . .
C51 C 0.1282(4) 0.5175(3) 0.4047(4) 0.0516(16) Uani 1 1 d . .
C52 C 0.1744(5) 0.5614(3) 0.4454(4) 0.0573(18) Uani 1 1 d . .
C53 C 0.1386(5) 0.6089(3) 0.4736(5) 0.070(2) Uani 1 1 d . .
H53 H 0.1700 0.6388 0.5011 0.084 Uiso 1 1 calc R .
C54 C 0.0558(6) 0.6127(4) 0.4615(6) 0.084(3) Uani 1 1 d . .
H54 H 0.0309 0.6457 0.4798 0.100 Uiso 1 1 calc R .
C55 C 0.0118(6) 0.5708(4) 0.4248(6) 0.078(3) Uani 1 1 d . .
H55 H -0.0445 0.5740 0.4187 0.093 Uiso 1 1 calc R .
C56 C 0.0459(5) 0.5222(3) 0.3949(5) 0.0622(19) Uani 1 1 d . .
C57 C -0.0062(5) 0.4779(5) 0.3576(5) 0.077(3) Uani 1 1 d . .
H57 H -0.0615 0.4850 0.3559 0.092 Uiso 1 1 calc R .
O57 O 0.0114(3) 0.4324(3) 0.3279(3) 0.0657(14) Uani 1 1 d . .
O61 O 0.3010(2) 0.49203(15) 0.2831(2) 0.0382(9) Uani 1 1 d . .
O62 O 0.3974(2) 0.49735(16) 0.4296(2) 0.0427(10) Uani 1 1 d . .
C61 C 0.3756(3) 0.5040(2) 0.2690(3) 0.0352(12) Uani 1 1 d . .
C62 C 0.4300(3) 0.5065(2) 0.3508(4) 0.0378(13) Uani 1 1 d . .
C63 C 0.5097(4) 0.5160(2) 0.3466(4) 0.0484(15) Uani 1 1 d . .
H63 H 0.5462 0.5171 0.4020 0.058 Uiso 1 1 calc R .
C64 C 0.5362(4) 0.5240(3) 0.2601(5) 0.0585(18) Uani 1 1 d . .
H64 H 0.5911 0.5301 0.2565 0.070 Uiso 1 1 calc R .
C65 C 0.4833(4) 0.5231(3) 0.1803(4) 0.0488(15) Uani 1 1 d . .
H65 H 0.5022 0.5288 0.1220 0.059 Uiso 1 1 calc R .
C66 C 0.4018(3) 0.5137(2) 0.1832(4) 0.0385(13) Uani 1 1 d . .
C67 C 0.3498(4) 0.5159(2) 0.0959(4) 0.0419(14) Uani 1 1 d . .
H67 H 0.3745 0.5202 0.0410 0.050 Uiso 1 1 calc R .
O67 O 0.2775(2) 0.51273(17) 0.0859(3) 0.0466(10) Uani 1 1 d . .
Li4A Li -0.3531(12) 0.3520(10) 0.0850(15) 0.042(5) Uiso 0.460(4) 1 d P 1
O71A O -0.3705(5) 0.4311(4) 0.1148(6) 0.042(2) Uiso 0.460(4) 1 d P 1
C72A C -0.3118(9) 0.4308(7) 0.1422(10) 0.050(3) Uiso 0.460(4) 1 d P 1
H72A H -0.2734 0.4242 0.1009 0.060 Uiso 0.460(4) 1 calc PR 1
N73A N -0.2864(11) 0.4386(8) 0.2283(13) 0.071(6) Uiso 0.460(4) 1 d P 1
C74A C -0.292(3) 0.415(2) 0.299(4) 0.22(2) Uiso 0.460(4) 1 d P 1
H74A H -0.2977 0.4425 0.3479 0.328 Uiso 0.460(4) 1 calc PR 1
H74B H -0.2433 0.3931 0.3166 0.328 Uiso 0.460(4) 1 calc PR 1
H74C H -0.3379 0.3903 0.2912 0.328 Uiso 0.460(4) 1 calc PR 1
C75A C -0.2349(16) 0.4999(11) 0.253(2) 0.110(9) Uiso 0.460(4) 1 d P 1
H75A H -0.1789 0.4915 0.2733 0.165 Uiso 0.460(4) 1 calc PR 1
H75B H -0.2575 0.5198 0.3028 0.165 Uiso 0.460(4) 1 calc PR 1
H75C H -0.2392 0.5233 0.1972 0.165 Uiso 0.460(4) 1 calc PR 1
O76A O -0.2462(6) 0.3387(5) 0.1278(7) 0.066(3) Uiso 0.460(4) 1 d P 1
C77A C -0.1992(9) 0.3073(6) 0.0966(10) 0.053(3) Uiso 0.460(4) 1 d P 1
H77A H -0.2168 0.2871 0.0414 0.063 Uiso 0.460(4) 1 calc PR 1
N78A N -0.1256(7) 0.3001(5) 0.1351(7) 0.048(3) Uiso 0.460(4) 1 d P 1
C79A C -0.0915(8) 0.3298(6) 0.2188(9) 0.052(3) Uiso 0.460(4) 1 d P 1
H79A H -0.1328 0.3524 0.2424 0.078 Uiso 0.460(4) 1 calc PR 1
H79B H -0.0485 0.3541 0.2037 0.078 Uiso 0.460(4) 1 calc PR 1
H79C H -0.0704 0.3028 0.2663 0.078 Uiso 0.460(4) 1 calc PR 1
C80A C -0.0739(12) 0.2631(9) 0.0878(15) 0.089(6) Uiso 0.460(4) 1 d P 1
H80A H -0.0666 0.2277 0.1216 0.134 Uiso 0.460(4) 1 calc PR 1
H80B H -0.0221 0.2811 0.0863 0.134 Uiso 0.460(4) 1 calc PR 1
H80C H -0.0986 0.2561 0.0240 0.134 Uiso 0.460(4) 1 calc PR 1
O81A O -0.3810(6) 0.3466(4) -0.0487(6) 0.055(2) Uiso 0.460(4) 1 d P 1
C82A C -0.3399(8) 0.3492(6) -0.1110(9) 0.037(3) Uiso 0.460(4) 1 d P 1
H82A H -0.2844 0.3543 -0.0944 0.045 Uiso 0.460(4) 1 calc PR 1
N83A N -0.3669(7) 0.3455(5) -0.2019(8) 0.052(3) Uiso 0.460(4) 1 d P 1
C84A C -0.3172(10) 0.3528(7) -0.2793(12) 0.071(4) Uiso 0.460(4) 1 d P 1
H84A H -0.2629 0.3632 -0.2535 0.107 Uiso 0.460(4) 1 calc PR 1
H84B H -0.3400 0.3822 -0.3213 0.107 Uiso 0.460(4) 1 calc PR 1
H84C H -0.3159 0.3177 -0.3138 0.107 Uiso 0.460(4) 1 calc PR 1
C85A C -0.4509(8) 0.3373(6) -0.2318(10) 0.054(3) Uiso 0.460(4) 1 d P 1
H85A H -0.4804 0.3396 -0.1779 0.080 Uiso 0.460(4) 1 calc PR 1
H85B H -0.4592 0.3005 -0.2608 0.080 Uiso 0.460(4) 1 calc PR 1
H85C H -0.4700 0.3662 -0.2769 0.080 Uiso 0.460(4) 1 calc PR 1
O86A O -0.4165(6) 0.3053(4) 0.1554(7) 0.057(3) Uiso 0.460(4) 1 d P 1
C87A C -0.4213(9) 0.2548(7) 0.1552(10) 0.059(4) Uiso 0.460(4) 1 d P 1
H87A H -0.3948 0.2351 0.1112 0.071 Uiso 0.460(4) 1 calc PR 1
N88A N -0.4608(7) 0.2250(5) 0.2119(7) 0.050(3) Uiso 0.460(4) 1 d P 1
C89A C -0.4706(14) 0.1650(9) 0.1988(17) 0.103(7) Uiso 0.460(4) 1 d P 1
H89A H -0.4378 0.1453 0.2490 0.155 Uiso 0.460(4) 1 calc PR 1
H89B H -0.4539 0.1543 0.1388 0.155 Uiso 0.460(4) 1 calc PR 1
H89C H -0.5266 0.1551 0.1997 0.155 Uiso 0.460(4) 1 calc PR 1
C90A C -0.5005(10) 0.2487(7) 0.2790(12) 0.075(5) Uiso 0.460(4) 1 d P 1
H90A H -0.4743 0.2837 0.3003 0.112 Uiso 0.460(4) 1 calc PR 1
H90B H -0.5001 0.2230 0.3317 0.112 Uiso 0.460(4) 1 calc PR 1
H90C H -0.5557 0.2564 0.2530 0.112 Uiso 0.460(4) 1 calc PR 1
Li4B Li -0.3412(15) 0.3236(11) 0.0380(18) 0.074(6) Uiso 0.540(4) 1 d P 2
O71B O -0.3544(8) 0.3938(6) 0.1076(8) 0.099(4) Uiso 0.540(4) 1 d P 2
C72B C -0.3158(7) 0.4604(6) 0.1519(8) 0.052(3) Uiso 0.540(4) 1 d P 2
H72B H -0.3179 0.4936 0.1159 0.063 Uiso 0.540(4) 1 calc PR 2
N73B N -0.2847(8) 0.4575(6) 0.2391(9) 0.052(3) Uiso 0.540(4) 1 d P 2
C74B C -0.3231(10) 0.4126(6) 0.3014(10) 0.054(3) Uiso 0.540(4) 1 d P 2
H74D H -0.2885 0.3798 0.3099 0.080 Uiso 0.540(4) 1 calc PR 2
H74E H -0.3754 0.4015 0.2703 0.080 Uiso 0.540(4) 1 calc PR 2
H74F H -0.3290 0.4289 0.3622 0.080 Uiso 0.540(4) 1 calc PR 2
C75B C -0.2179(10) 0.4805(8) 0.2800(12) 0.071(4) Uiso 0.540(4) 1 d P 2
H75D H -0.1962 0.5057 0.2361 0.106 Uiso 0.540(4) 1 calc PR 2
H75E H -0.1790 0.4512 0.2994 0.106 Uiso 0.540(4) 1 calc PR 2
H75F H -0.2292 0.5018 0.3347 0.106 Uiso 0.540(4) 1 calc PR 2
O76B O -0.2453(12) 0.2856(8) 0.1009(14) 0.143(6) Uiso 0.540(4) 1 d P 2
C77B C -0.214(3) 0.2905(19) 0.173(4) 0.241(19) Uiso 0.540(4) 1 d P 2
H77B H -0.2467 0.3072 0.2139 0.290 Uiso 0.540(4) 1 calc PR 2
N78B N -0.1435(14) 0.2790(9) 0.2148(15) 0.135(7) Uiso 0.540(4) 1 d P 2
C79B C -0.105(4) 0.283(2) 0.329(4) 0.36(3) Uiso 0.540(4) 1 d P 2
H79D H -0.1298 0.3137 0.3586 0.543 Uiso 0.540(4) 1 calc PR 2
H79E H -0.0472 0.2894 0.3332 0.543 Uiso 0.540(4) 1 calc PR 2
H79F H -0.1146 0.2477 0.3600 0.543 Uiso 0.540(4) 1 calc PR 2
C80B C -0.084(2) 0.2640(16) 0.157(3) 0.213(15) Uiso 0.540(4) 1 d P 2
H80D H -0.1005 0.2763 0.0929 0.319 Uiso 0.540(4) 1 calc PR 2
H80E H -0.0765 0.2235 0.1579 0.319 Uiso 0.540(4) 1 calc PR 2
H80F H -0.0333 0.2822 0.1803 0.319 Uiso 0.540(4) 1 calc PR 2
O81B O -0.3174(11) 0.3398(7) -0.0753(12) 0.129(6) Uiso 0.540(4) 1 d P 2
C82B C -0.2912(11) 0.3519(8) -0.1495(13) 0.095(5) Uiso 0.540(4) 1 d P 2
H82B H -0.3057 0.3869 -0.1775 0.114 Uiso 0.540(4) 1 calc PR 2
N83B N -0.2429(9) 0.3177(6) -0.1931(10) 0.092(4) Uiso 0.540(4) 1 d P 2
C84B C -0.2152(11) 0.3331(8) -0.2828(13) 0.100(6) Uiso 0.540(4) 1 d P 2
H84D H -0.2294 0.3034 -0.3285 0.150 Uiso 0.540(4) 1 calc PR 2
H84E H -0.1573 0.3379 -0.2738 0.150 Uiso 0.540(4) 1 calc PR 2
H84F H -0.2405 0.3681 -0.3055 0.150 Uiso 0.540(4) 1 calc PR 2
C85B C -0.2181(17) 0.2622(12) -0.161(2) 0.170(11) Uiso 0.540(4) 1 d P 2
H85D H -0.1744 0.2652 -0.1101 0.255 Uiso 0.540(4) 1 calc PR 2
H85E H -0.2000 0.2411 -0.2125 0.255 Uiso 0.540(4) 1 calc PR 2
H85F H -0.2630 0.2427 -0.1389 0.255 Uiso 0.540(4) 1 calc PR 2
O86B O -0.4284(6) 0.2755(4) 0.0430(7) 0.077(3) Uiso 0.540(4) 1 d P 2
C87B C -0.4668(8) 0.2313(5) 0.0336(8) 0.057(3) Uiso 0.540(4) 1 d P 2
H87B H -0.5183 0.2313 0.0531 0.068 Uiso 0.540(4) 1 calc PR 2
N88B N -0.4402(6) 0.1807(5) -0.0039(7) 0.059(3) Uiso 0.540(4) 1 d P 2
C89B C -0.3574(7) 0.1716(5) -0.0240(8) 0.050(3) Uiso 0.540(4) 1 d P 2
H89D H -0.3264 0.2058 -0.0104 0.076 Uiso 0.540(4) 1 calc PR 2
H89E H -0.3578 0.1618 -0.0897 0.076 Uiso 0.540(4) 1 calc PR 2
H89F H -0.3333 0.1412 0.0150 0.076 Uiso 0.540(4) 1 calc PR 2
C90B C -0.4864(8) 0.1277(5) -0.0185(9) 0.062(3) Uiso 0.540(4) 1 d P 2
H90D H -0.5414 0.1342 -0.0069 0.093 Uiso 0.540(4) 1 calc PR 2
H90E H -0.4622 0.0992 0.0246 0.093 Uiso 0.540(4) 1 calc PR 2
H90F H -0.4858 0.1150 -0.0827 0.093 Uiso 0.540(4) 1 calc PR 2

loop_
_atom_site_aniso_label
_atom_site_aniso_U_11
_atom_site_aniso_U_22
_atom_site_aniso_U_33
_atom_site_aniso_U_23
_atom_site_aniso_U_13
_atom_site_aniso_U_12
Ti1 0.0426(6) 0.0510(7) 0.0239(5) 0.0069(4) 0.0019(4) -0.0033(5)
Ti2 0.0601(7) 0.0388(6) 0.0248(5) 0.0035(4) -0.0048(4) 0.0035(5)
Li1 0.071(7) 0.043(6) 0.029(4) 0.003(4) -0.009(4) -0.002(5)
Li2 0.054(6) 0.074(8) 0.038(5) 0.005(5) 0.007(4) -0.004(6)
Li3 0.047(6) 0.074(8) 0.043(5) 0.010(5) -0.003(4) -0.014(6)
O11 0.042(2) 0.048(2) 0.0303(19) 0.0081(16) -0.0003(16) -0.0016(18)
O12 0.038(2) 0.053(2) 0.0255(17) 0.0114(16) 0.0029(15) 0.0006(18)
C11 0.043(3) 0.032(3) 0.038(3) 0.010(2) 0.001(2) -0.006(2)
C12 0.039(3) 0.032(3) 0.035(3) 0.009(2) 0.006(2) 0.000(2)
C13 0.045(3) 0.049(4) 0.041(3) 0.015(3) 0.007(3) 0.006(3)
C14 0.044(4) 0.060(4) 0.053(4) 0.019(3) 0.014(3) -0.004(3)
C15 0.044(4) 0.062(4) 0.066(4) 0.024(3) 0.005(3) -0.005(3)
C16 0.043(3) 0.043(3) 0.050(3) 0.020(3) -0.001(3) -0.008(3)
C17 0.044(4) 0.057(4) 0.067(5) 0.027(3) -0.016(3) -0.011(3)
O17 0.059(3) 0.051(3) 0.053(3) 0.012(2) -0.020(2) -0.009(2)
O21 0.053(2) 0.052(3) 0.0238(18) 0.0061(16) 0.0032(16) -0.011(2)
O22 0.051(2) 0.050(2) 0.0268(18) 0.0071(16) 0.0002(16) -0.0093(19)
C21 0.038(3) 0.047(4) 0.030(3) 0.007(2) -0.002(2) -0.011(3)
C22 0.038(3) 0.056(4) 0.027(3) 0.008(2) 0.002(2) -0.009(3)
C23 0.049(4) 0.057(4) 0.032(3) 0.003(3) -0.002(2) -0.013(3)
C24 0.068(4) 0.056(4) 0.042(3) 0.012(3) -0.001(3) -0.020(3)
C25 0.070(5) 0.067(5) 0.033(3) 0.015(3) 0.002(3) -0.020(4)
C26 0.049(4) 0.062(4) 0.027(3) 0.010(3) 0.000(2) -0.014(3)
C27 0.061(4) 0.076(5) 0.024(3) 0.010(3) 0.002(3) -0.018(4)
O27 0.064(3) 0.067(3) 0.026(2) 0.0032(19) 0.0033(18) -0.006(2)
O31 0.042(2) 0.056(3) 0.0311(19) 0.0079(17) -0.0005(16) 0.0018(19)
O32 0.043(2) 0.065(3) 0.0301(19) 0.0018(18) 0.0010(16) -0.003(2)
C31 0.038(3) 0.067(4) 0.021(2) 0.011(2) 0.000(2) 0.001(3)
C32 0.050(4) 0.065(4) 0.021(3) 0.009(3) 0.001(2) 0.012(3)
C33 0.039(3) 0.087(5) 0.028(3) 0.010(3) 0.002(2) -0.002(3)
C34 0.048(4) 0.083(5) 0.038(3) 0.022(3) 0.009(3) 0.020(4)
C35 0.050(4) 0.069(4) 0.034(3) 0.012(3) 0.008(3) 0.011(3)
C36 0.047(3) 0.056(4) 0.028(3) 0.013(2) 0.005(2) 0.011(3)
C37 0.054(4) 0.060(4) 0.048(4) 0.009(3) 0.006(3) 0.005(3)
O37 0.063(3) 0.058(3) 0.053(3) 0.011(2) 0.002(2) 0.004(2)
O41 0.069(3) 0.037(2) 0.0276(18) 0.0075(16) -0.0086(17) -0.004(2)
O42 0.065(3) 0.050(3) 0.0258(19) 0.0047(16) 0.0010(17) 0.008(2)
C41 0.042(3) 0.041(3) 0.036(3) 0.012(2) -0.001(2) -0.003(3)
C42 0.038(3) 0.046(4) 0.037(3) 0.010(2) 0.002(2) 0.007(3)
C43 0.051(4) 0.069(5) 0.034(3) 0.021(3) 0.012(3) 0.004(3)
C44 0.067(5) 0.069(5) 0.050(4) 0.033(3) 0.018(3) 0.011(4)
C45 0.046(4) 0.047(4) 0.060(4) 0.025(3) 0.007(3) -0.003(3)
C46 0.037(3) 0.038(3) 0.047(3) 0.011(3) -0.007(2) -0.006(3)
C47 0.054(4) 0.036(3) 0.066(4) 0.005(3) -0.013(3) -0.007(3)
O47 0.081(3) 0.038(2) 0.048(3) -0.0017(19) -0.008(2) -0.008(2)
O51 0.056(3) 0.051(3) 0.033(2) 0.0052(17) 0.0004(18) 0.006(2)
O52 0.070(3) 0.042(2) 0.043(2) 0.0013(18) -0.003(2) 0.014(2)
C51 0.065(4) 0.058(4) 0.033(3) 0.015(3) 0.010(3) 0.013(3)
C52 0.085(5) 0.052(4) 0.035(3) 0.012(3) 0.011(3) 0.015(4)
C53 0.097(6) 0.055(4) 0.063(4) 0.010(3) 0.023(4) 0.025(4)
C54 0.105(7) 0.072(6) 0.083(6) 0.022(5) 0.047(5) 0.032(5)
C55 0.084(6) 0.091(7) 0.065(5) 0.032(5) 0.034(4) 0.033(5)
C56 0.062(5) 0.079(5) 0.047(4) 0.024(3) 0.012(3) 0.008(4)
C57 0.059(5) 0.123(8) 0.050(4) 0.032(5) 0.017(4) 0.025(5)
O57 0.057(3) 0.099(4) 0.041(2) 0.014(3) 0.005(2) -0.005(3)
O61 0.043(2) 0.041(2) 0.0267(18) 0.0063(15) -0.0074(15) -0.0086(18)
O62 0.057(3) 0.036(2) 0.0296(19) -0.0020(15) -0.0130(17) 0.0064(19)
C61 0.043(3) 0.027(3) 0.032(3) 0.004(2) -0.009(2) -0.006(2)
C62 0.051(4) 0.024(3) 0.033(3) 0.000(2) -0.013(2) -0.002(2)
C63 0.049(4) 0.039(3) 0.051(4) 0.004(3) -0.021(3) -0.006(3)
C64 0.045(4) 0.067(5) 0.058(4) 0.014(3) -0.014(3) -0.015(3)
C65 0.048(4) 0.050(4) 0.046(3) 0.013(3) -0.005(3) -0.013(3)
C66 0.041(3) 0.036(3) 0.036(3) 0.007(2) -0.005(2) -0.013(2)
C67 0.050(4) 0.042(3) 0.031(3) 0.012(2) -0.006(2) -0.012(3)
O67 0.044(3) 0.058(3) 0.034(2) 0.0094(18) -0.0089(17) -0.012(2)

loop_
_atom_type_symbol
_atom_type_description
_atom_type_scat_dispersion_real
_atom_type_scat_dispersion_imag
_atom_type_scat_source
C C 0.0033 0.0016 'International Tables Vol C Tables 4.2.6.8 and 6.1.1.4'
H H 0.0000 0.0000 'International Tables Vol C Tables 4.2.6.8 and 6.1.1.4'
Li Li -0.0003 0.0001 'International Tables Vol C Tables 4.2.6.8 and 6.1.1.4'
N N 0.0061 0.0033 'International Tables Vol C Tables 4.2.6.8 and 6.1.1.4'
O O 0.0106 0.0060 'International Tables Vol C Tables 4.2.6.8 and 6.1.1.4'
Ti Ti 0.2776 0.4457 'International Tables Vol C Tables 4.2.6.8 and 6.1.1.4'

loop_
_geom_angle_atom_site_label_1
_geom_angle_atom_site_label_2
_geom_angle_atom_site_label_3
_geom_angle
_geom_angle_site_symmetry_3
O22 Ti1 O12 93.81(16) .
O22 Ti1 O32 94.41(18) .
O12 Ti1 O32 97.33(16) .
O22 Ti1 O31 163.72(16) .
O12 Ti1 O31 101.94(16) .
O32 Ti1 O31 79.60(17) .
O22 Ti1 O21 79.71(16) .
O12 Ti1 O21 163.13(17) .
O32 Ti1 O21 98.68(16) .
O31 Ti1 O21 86.20(16) .
O22 Ti1 O11 99.30(17) .
O12 Ti1 O11 79.72(15) .
O32 Ti1 O11 166.12(18) .
O31 Ti1 O11 87.70(16) .
O21 Ti1 O11 85.93(15) .
O22 Ti1 Li3 156.9(2) .
O12 Ti1 Li3 91.7(2) .
O32 Ti1 Li3 107.1(2) .
O31 Ti1 Li3 28.3(2) .
O21 Ti1 Li3 88.7(2) .
O11 Ti1 Li3 59.7(2) .
O22 Ti1 Li1 92.6(2) .
O12 Ti1 Li1 107.3(2) .
O32 Ti1 Li1 153.9(2) .
O31 Ti1 Li1 86.7(2) .
O21 Ti1 Li1 58.0(2) .
O11 Ti1 Li1 28.0(2) .
Li3 Ti1 Li1 64.4(2) .
O62 Ti2 O52 96.04(19) .
O62 Ti2 O42 94.71(17) .
O52 Ti2 O42 94.51(18) .
O62 Ti2 O51 165.25(16) .
O52 Ti2 O51 80.37(19) .
O42 Ti2 O51 99.83(17) .
O62 Ti2 O41 99.53(17) .
O52 Ti2 O41 163.8(2) .
O42 Ti2 O41 79.89(16) .
O51 Ti2 O41 85.60(17) .
O62 Ti2 O61 79.47(15) .
O52 Ti2 O61 100.96(17) .
O42 Ti2 O61 163.93(17) .
O51 Ti2 O61 87.13(15) .
O41 Ti2 O61 86.28(15) .
O62 Ti2 Li2 153.6(2) .
O52 Ti2 Li2 108.5(2) .
O42 Ti2 Li2 93.1(2) .
O51 Ti2 Li2 28.4(2) .
O41 Ti2 Li2 57.2(2) .
O61 Ti2 Li2 86.17(19) .
O11 Li1 O41 133.5(6) .
O11 Li1 O47 114.4(5) .
O41 Li1 O47 95.5(4) .
O11 Li1 O17 95.5(5) .
O41 Li1 O17 114.0(5) .
O47 Li1 O17 100.2(5) .
O11 Li1 Ti1 29.9(2) .
O41 Li1 Ti1 113.7(5) .
O47 Li1 Ti1 100.8(4) .
O17 Li1 Ti1 125.1(4) .
O51 Li2 O27 116.7(5) .
O51 Li2 O21 134.2(6) .
O27 Li2 O21 94.7(6) .
O51 Li2 O57 94.1(6) .
O27 Li2 O57 98.6(5) .
O21 Li2 O57 114.4(6) .
O51 Li2 Ti2 29.6(2) .
O27 Li2 Ti2 104.7(4) .
O21 Li2 Ti2 114.1(4) .
O57 Li2 Ti2 123.4(5) .
O31 Li3 O61 130.3(6) .
O31 Li3 O67 114.1(6) .
O61 Li3 O67 95.8(5) .
O31 Li3 O37 95.6(5) .
O61 Li3 O37 112.9(6) .
O67 Li3 O37 107.2(6) .
O31 Li3 Ti1 30.0(3) .
O61 Li3 Ti1 111.8(5) .
O67 Li3 Ti1 97.7(4) .
O37 Li3 Ti1 125.3(5) .
C11 O11 Li1 122.3(5) .
C11 O11 Ti1 112.5(3) .
Li1 O11 Ti1 122.1(4) .
C12 O12 Ti1 116.8(3) .
O11 C11 C12 114.3(5) .
O11 C11 C16 126.1(5) .
C12 C11 C16 119.6(5) .
O12 C12 C13 123.8(5) .
O12 C12 C11 115.4(4) .
C13 C12 C11 120.8(5) .
C12 C13 C14 119.6(5) .
C15 C14 C13 119.7(6) .
C14 C15 C16 121.3(6) .
C15 C16 C11 119.0(5) .
C15 C16 C17 117.7(6) .
C11 C16 C17 123.2(6) .
O17 C17 C16 126.0(6) .
C17 O17 Li1 125.4(5) .
C21 O21 Li2 123.0(4) .
C21 O21 Ti1 112.5(3) .
Li2 O21 Ti1 122.1(4) .
C22 O22 Ti1 117.3(3) .
O21 C21 C22 115.8(4) .
O21 C21 C26 125.6(5) .
C22 C21 C26 118.6(5) .
O22 C22 C23 123.8(5) .
O22 C22 C21 113.8(5) .
C23 C22 C21 122.4(5) .
C22 C23 C24 118.4(6) .
C25 C24 C23 120.9(6) .
C24 C25 C26 121.4(5) .
C25 C26 C21 118.3(5) .
C25 C26 C27 118.7(5) .
C21 C26 C27 123.0(6) .
O27 C27 C26 127.1(5) .
C27 O27 Li2 125.2(5) .
C31 O31 Li3 121.8(5) .
C31 O31 Ti1 114.6(4) .
Li3 O31 Ti1 121.7(4) .
C32 O32 Ti1 117.6(4) .
O31 C31 C36 126.4(6) .
O31 C31 C32 113.8(6) .
C36 C31 C32 119.8(5) .
O32 C32 C33 124.7(6) .
O32 C32 C31 114.5(5) .
C33 C32 C31 120.9(6) .
C32 C33 C34 118.6(6) .
C35 C34 C33 121.2(6) .
C34 C35 C36 121.0(6) .
C31 C36 C35 118.5(6) .
C31 C36 C37 123.2(6) .
C35 C36 C37 118.1(6) .
O37 C37 C36 127.0(7) .
C37 O37 Li3 125.1(6) .
C41 O41 Li1 122.5(5) .
C41 O41 Ti2 112.8(3) .
Li1 O41 Ti2 123.0(3) .
C42 O42 Ti2 117.0(3) .
O41 C41 C42 115.0(5) .
O41 C41 C46 125.2(5) .
C42 C41 C46 119.8(5) .
O42 C42 C41 115.1(5) .
O42 C42 C43 124.0(5) .
C41 C42 C43 120.9(6) .
C44 C43 C42 119.2(6) .
C45 C44 C43 121.0(6) .
C44 C45 C46 120.7(6) .
C45 C46 C41 118.4(6) .
C45 C46 C47 117.8(6) .
C41 C46 C47 123.8(5) .
O47 C47 C46 127.2(6) .
C47 O47 Li1 124.6(5) .
C51 O51 Li2 122.9(5) .
C51 O51 Ti2 112.8(4) .
Li2 O51 Ti2 122.0(4) .
C52 O52 Ti2 116.6(4) .
O51 C51 C56 126.1(7) .
O51 C51 C52 114.9(6) .
C56 C51 C52 119.0(7) .
O52 C52 C53 125.3(7) .
O52 C52 C51 114.5(6) .
C53 C52 C51 120.2(8) .
C52 C53 C54 119.4(9) .
C55 C54 C53 120.6(8) .
C54 C55 C56 121.7(9) .
C51 C56 C55 119.1(8) .
C51 C56 C57 122.5(7) .
C55 C56 C57 118.4(8) .
O57 C57 C56 128.6(8) .
C57 O57 Li2 124.2(6) .
C61 O61 Li3 122.0(4) .
C61 O61 Ti2 113.6(3) .
Li3 O61 Ti2 123.7(4) .
C62 O62 Ti2 118.3(3) .
O61 C61 C66 125.9(5) .
O61 C61 C62 114.3(5) .
C66 C61 C62 119.8(5) .
O62 C62 C63 124.9(5) .
O62 C62 C61 114.4(5) .
C63 C62 C61 120.7(5) .
C62 C63 C64 119.3(5) .
C65 C64 C63 120.3(6) .
C64 C65 C66 121.3(6) .
C61 C66 C65 118.5(5) .
C61 C66 C67 123.9(5) .
C65 C66 C67 117.6(5) .
O67 C67 C66 126.5(5) .
C67 O67 Li3 125.0(5) .
O76A Li4A O86A 107.8(11) .
O76A Li4A O81A 115.2(12) .
O86A Li4A O81A 114.0(12) .
O76A Li4A O71A 104.9(12) .
O86A Li4A O71A 109.4(11) .
O81A Li4A O71A 105.0(11) .
O76A Li4A C72A 76.5(9) .
O86A Li4A C72A 118.9(12) .
O81A Li4A C72A 118.2(11) .
O71A Li4A C72A 28.4(6) .
C72A O71A Li4A 85.0(13) .
O71A C72A N73A 124.6(17) .
O71A C72A Li4A 66.5(12) .
N73A C72A Li4A 124.0(15) .
C74A N73A C72A 136(3) .
C74A N73A C75A 108(3) .
C72A N73A C75A 115.3(17) .
C77A O76A Li4A 129.2(13) .
O76A C77A N78A 123.5(14) .
C77A N78A C79A 123.1(12) .
C77A N78A C80A 118.0(13) .
C79A N78A C80A 118.8(13) .
C82A O81A Li4A 130.6(12) .
O81A C82A N83A 124.9(13) .
C82A N83A C85A 120.3(11) .
C82A N83A C84A 125.0(12) .
C85A N83A C84A 114.6(12) .
C87A O86A Li4A 128.3(12) .
O86A C87A N88A 125.0(14) .
C87A N88A C90A 122.9(14) .
C87A N88A C89A 120.6(14) .
C90A N88A C89A 116.3(14) .
C87A N88A C85A 137.9(12) 4_566
C90A N88A C85A 92.9(11) 4_566
C89A N88A C85A 36.7(10) 4_566
O81B Li4B O86B 115.9(15) .
O81B Li4B O76B 104.9(15) .
O86B Li4B O76B 107.6(15) .
O81B Li4B O71B 109.6(15) .
O86B Li4B O71B 111.1(14) .
O76B Li4B O71B 107.1(14) .
C72B O71B Li4B 150.0(11) .
N73B C72B O71B 112.3(12) .
C72B N73B C75B 128.7(14) .
C72B N73B C74B 116.0(12) .
C75B N73B C74B 114.4(13) .
C77B O76B Li4B 130(3) .
O76B C77B N78B 136(5) .
C77B N78B C80B 117(3) .
C77B N78B C79B 131(3) .
C80B N78B C79B 111(3) .
C82B O81B Li4B 172.2(19) .
O81B C82B N83B 123.9(19) .
C82B N83B C85B 124.5(18) .
C82B N83B C84B 122.0(16) .
C85B N83B C84B 113.4(17) .
C87B O86B Li4B 157.2(13) .
O86B C87B N88B 125.5(12) .
C87B N88B C89B 123.5(10) .
C87B N88B C90B 126.4(10) .
C89B N88B C90B 109.8(10) .

loop_
_geom_bond_atom_site_label_1
_geom_bond_atom_site_label_2
_geom_bond_distance
_geom_bond_site_symmetry_2
Ti1 O22 1.884(4) .
Ti1 O12 1.900(3) .
Ti1 O32 1.907(4) .
Ti1 O31 2.018(4) .
Ti1 O21 2.032(3) .
Ti1 O11 2.034(4) .
Ti1 Li3 3.433(12) .
Ti1 Li1 3.452(10) .
Ti2 O62 1.891(4) .
Ti2 O52 1.902(4) .
Ti2 O42 1.903(4) .
Ti2 O51 2.016(4) .
Ti2 O41 2.026(4) .
Ti2 O61 2.037(3) .
Ti2 Li2 3.466(11) .
Li1 O11 1.912(9) .
Li1 O41 1.930(10) .
Li1 O47 1.940(11) .
Li1 O17 1.954(12) .
Li2 O51 1.946(13) .
Li2 O27 1.947(11) .
Li2 O21 1.949(12) .
Li2 O57 1.975(13) .
Li3 O31 1.912(11) .
Li3 O61 1.933(11) .
Li3 O67 1.944(11) .
Li3 O37 1.949(13) .
O11 C11 1.350(6) .
O12 C12 1.344(6) .
C11 C12 1.392(7) .
C11 C16 1.405(8) .
C12 C13 1.377(7) .
C13 C14 1.405(8) .
C14 C15 1.376(9) .
C15 C16 1.387(9) .
C16 C17 1.451(8) .
C17 O17 1.232(8) .
O21 C21 1.324(7) .
O22 C22 1.361(6) .
C21 C22 1.387(8) .
C21 C26 1.412(7) .
C22 C23 1.374(8) .
C23 C24 1.394(8) .
C24 C25 1.355(9) .
C25 C26 1.406(9) .
C26 C27 1.453(9) .
C27 O27 1.219(8) .
O31 C31 1.343(7) .
O32 C32 1.355(7) .
C31 C36 1.397(9) .
C31 C32 1.412(9) .
C32 C33 1.380(8) .
C33 C34 1.403(10) .
C34 C35 1.363(10) .
C35 C36 1.406(8) .
C36 C37 1.422(9) .
C37 O37 1.220(8) .
O41 C41 1.345(6) .
O42 C42 1.346(7) .
C41 C42 1.384(8) .
C41 C46 1.401(8) .
C42 C43 1.385(7) .
C43 C44 1.374(9) .
C44 C45 1.367(10) .
C45 C46 1.400(8) .
C46 C47 1.430(9) .
C47 O47 1.242(7) .
O51 C51 1.353(7) .
O52 C52 1.359(8) .
C51 C56 1.388(10) .
C51 C52 1.398(10) .
C52 C53 1.375(9) .
C53 C54 1.394(12) .
C54 C55 1.322(12) .
C55 C56 1.393(11) .
C56 C57 1.441(12) .
C57 O57 1.223(10) .
O61 C61 1.336(6) .
O62 C62 1.345(7) .
C61 C66 1.391(8) .
C61 C62 1.409(7) .
C62 C63 1.379(8) .
C63 C64 1.395(9) .
C64 C65 1.371(8) .
C65 C66 1.404(8) .
C66 C67 1.450(7) .
C67 O67 1.217(7) .
Li4A O76A 1.87(2) .
Li4A O86A 1.93(2) .
Li4A O81A 1.94(2) .
Li4A O71A 1.97(2) .
Li4A C72A 2.14(3) .
O71A C72A 1.025(15) .
C72A N73A 1.28(2) .
N73A C74A 1.18(5) .
N73A C75A 1.72(3) .
O76A C77A 1.221(17) .
C77A N78A 1.312(18) .
N78A C79A 1.460(17) .
N78A C80A 1.47(2) .
O81A C82A 1.208(16) .
C82A N83A 1.342(17) .
N83A C85A 1.448(18) .
N83A C84A 1.495(19) .
O86A C87A 1.211(17) .
C87A N88A 1.329(17) .
N88A C90A 1.374(19) .
N88A C89A 1.46(2) .
N88A C85A 1.699(18) 4_566
Li4B O81B 1.78(3) .
Li4B O86B 1.88(3) .
Li4B O76B 1.98(3) .
Li4B O71B 1.99(3) .
O71B C72B 1.81(2) .
C72B N73B 1.310(18) .
N73B C75B 1.33(2) .
N73B C74B 1.593(19) .
O76B C77B 1.12(5) .
C77B N78B 1.30(5) .
N78B C80B 1.44(4) .
N78B C79B 1.70(6) .
O81B C82B 1.25(2) .
C82B N83B 1.37(2) .
N83B C85B 1.45(3) .
N83B C84B 1.48(2) .
O86B C87B 1.240(15) .
C87B N88B 1.424(16) .
N88B C89B 1.484(15) .
N88B C90B 1.492(16) .

loop_
_geom_torsion_atom_site_label_1
_geom_torsion_atom_site_label_2
_geom_torsion_atom_site_label_3
_geom_torsion_atom_site_label_4
_geom_torsion
_geom_torsion_site_symmetry_4
O22 Ti1 Li1 O11 105.0(4) .
O12 Ti1 Li1 O11 10.2(5) .
O32 Ti1 Li1 O11 -149.5(4) .
O31 Ti1 Li1 O11 -91.3(4) .
O21 Ti1 Li1 O11 -178.9(5) .
Li3 Ti1 Li1 O11 -73.2(4) .
O22 Ti1 Li1 O41 -116.8(4) .
O12 Ti1 Li1 O41 148.3(4) .
O32 Ti1 Li1 O41 -11.3(8) .
O31 Ti1 Li1 O41 46.9(4) .
O21 Ti1 Li1 O41 -40.7(4) .
O11 Ti1 Li1 O41 138.1(7) .
Li3 Ti1 Li1 O41 64.9(4) .
O22 Ti1 Li1 O47 -15.9(4) .
O12 Ti1 Li1 O47 -110.7(4) .
O32 Ti1 Li1 O47 89.7(6) .
O31 Ti1 Li1 O47 147.8(4) .
O21 Ti1 Li1 O47 60.3(4) .
O11 Ti1 Li1 O47 -120.9(6) .
Li3 Ti1 Li1 O47 165.9(5) .
O22 Ti1 Li1 O17 94.9(5) .
O12 Ti1 Li1 O17 0.0(6) .
O32 Ti1 Li1 O17 -159.6(4) .
O31 Ti1 Li1 O17 -101.4(5) .
O21 Ti1 Li1 O17 171.0(6) .
O11 Ti1 Li1 O17 -10.2(3) .
Li3 Ti1 Li1 O17 -83.4(5) .
O62 Ti2 Li2 O51 -147.9(4) .
O52 Ti2 Li2 O51 9.2(4) .
O42 Ti2 Li2 O51 105.0(4) .
O41 Ti2 Li2 O51 -179.1(5) .
O61 Ti2 Li2 O51 -91.0(4) .
O62 Ti2 Li2 O27 93.6(5) .
O52 Ti2 Li2 O27 -109.2(4) .
O42 Ti2 Li2 O27 -13.4(4) .
O51 Ti2 Li2 O27 -118.4(6) .
O41 Ti2 Li2 O27 62.5(4) .
O61 Ti2 Li2 O27 150.5(4) .
O62 Ti2 Li2 O21 -8.5(8) .
O52 Ti2 Li2 O21 148.7(4) .
O42 Ti2 Li2 O21 -115.5(5) .
O51 Ti2 Li2 O21 139.4(7) .
O41 Ti2 Li2 O21 -39.7(4) .
O61 Ti2 Li2 O21 48.4(5) .
O62 Ti2 Li2 O57 -155.3(4) .
O52 Ti2 Li2 O57 1.9(5) .
O42 Ti2 Li2 O57 97.7(5) .
O51 Ti2 Li2 O57 -7.3(3) .
O41 Ti2 Li2 O57 173.6(6) .
O61 Ti2 Li2 O57 -98.4(5) .
O22 Ti1 Li3 O31 -143.7(4) .
O12 Ti1 Li3 O31 112.4(4) .
O32 Ti1 Li3 O31 14.2(4) .
O21 Ti1 Li3 O31 -84.5(4) .
O11 Ti1 Li3 O31 -170.5(5) .
Li1 Ti1 Li3 O31 -139.2(5) .
O22 Ti1 Li3 O61 -9.3(9) .
O12 Ti1 Li3 O61 -113.2(4) .
O32 Ti1 Li3 O61 148.6(4) .
O31 Ti1 Li3 O61 134.4(7) .
O21 Ti1 Li3 O61 49.9(4) .
O11 Ti1 Li3 O61 -36.1(4) .
Li1 Ti1 Li3 O61 -4.8(4) .
O22 Ti1 Li3 O67 90.2(6) .
O12 Ti1 Li3 O67 -13.7(4) .
O32 Ti1 Li3 O67 -111.9(4) .
O31 Ti1 Li3 O67 -126.1(6) .
O21 Ti1 Li3 O67 149.4(4) .
O11 Ti1 Li3 O67 63.4(4) .
Li1 Ti1 Li3 O67 94.7(4) .
O22 Ti1 Li3 O37 -152.3(4) .
O12 Ti1 Li3 O37 103.9(5) .
O32 Ti1 Li3 O37 5.6(6) .
O31 Ti1 Li3 O37 -8.6(3) .
O21 Ti1 Li3 O37 -93.0(5) .
O11 Ti1 Li3 O37 -179.1(6) .
Li1 Ti1 Li3 O37 -147.8(6) .
O41 Li1 O11 C11 144.1(7) .
O47 Li1 O11 C11 -90.7(7) .
O17 Li1 O11 C11 13.1(7) .
Ti1 Li1 O11 C11 -158.5(6) .
O41 Li1 O11 Ti1 -57.4(9) .
O47 Li1 O11 Ti1 67.8(7) .
O17 Li1 O11 Ti1 171.7(3) .
O22 Ti1 O11 C11 82.5(3) .
O12 Ti1 O11 C11 -9.7(3) .
O32 Ti1 O11 C11 -88.6(7) .
O31 Ti1 O11 C11 -112.3(3) .
O21 Ti1 O11 C11 161.4(4) .
Li3 Ti1 O11 C11 -107.8(4) .
Li1 Ti1 O11 C11 160.4(6) .
O22 Ti1 O11 Li1 -77.9(4) .
O12 Ti1 O11 Li1 -170.1(4) .
O32 Ti1 O11 Li1 111.0(7) .
O31 Ti1 O11 Li1 87.3(4) .
O21 Ti1 O11 Li1 1.0(4) .
Li3 Ti1 O11 Li1 91.8(5) .
O22 Ti1 O12 C12 -88.9(4) .
O32 Ti1 O12 C12 176.1(4) .
O31 Ti1 O12 C12 95.2(4) .
O21 Ti1 O12 C12 -22.4(8) .
O11 Ti1 O12 C12 9.8(4) .
Li3 Ti1 O12 C12 68.6(4) .
Li1 Ti1 O12 C12 5.0(4) .
Li1 O11 C11 C12 168.4(5) .
Ti1 O11 C11 C12 8.1(6) .
Li1 O11 C11 C16 -10.8(8) .
Ti1 O11 C11 C16 -171.2(5) .
Ti1 O12 C12 C13 171.1(4) .
Ti1 O12 C12 C11 -8.4(6) .
O11 C11 C12 O12 -0.3(7) .
C16 C11 C12 O12 179.0(5) .
O11 C11 C12 C13 -179.9(5) .
C16 C11 C12 C13 -0.6(8) .
O12 C12 C13 C14 179.7(5) .
C11 C12 C13 C14 -0.8(9) .
C12 C13 C14 C15 0.9(9) .
C13 C14 C15 C16 0.3(10) .
C14 C15 C16 C11 -1.6(10) .
C14 C15 C16 C17 178.5(6) .
O11 C11 C16 C15 -179.0(6) .
C12 C11 C16 C15 1.8(9) .
O11 C11 C16 C17 0.9(9) .
C12 C11 C16 C17 -178.3(6) .
C15 C16 C17 O17 -177.1(6) .
C11 C16 C17 O17 3.0(11) .
C16 C17 O17 Li1 4.0(10) .
O11 Li1 O17 C17 -10.4(8) .
O41 Li1 O17 C17 -153.5(6) .
O47 Li1 O17 C17 105.7(6) .
Ti1 Li1 O17 C17 -5.3(9) .
O51 Li2 O21 C21 147.4(7) .
O27 Li2 O21 C21 12.4(7) .
O57 Li2 O21 C21 -89.3(7) .
Ti2 Li2 O21 C21 120.8(5) .
O51 Li2 O21 Ti1 -51.6(10) .
O27 Li2 O21 Ti1 173.3(3) .
O57 Li2 O21 Ti1 71.6(6) .
Ti2 Li2 O21 Ti1 -78.2(5) .
O22 Ti1 O21 C21 -8.2(4) .
O12 Ti1 O21 C21 -76.7(7) .
O32 Ti1 O21 C21 84.8(4) .
O31 Ti1 O21 C21 163.6(4) .
O11 Ti1 O21 C21 -108.4(4) .
Li3 Ti1 O21 C21 -168.1(4) .
Li1 Ti1 O21 C21 -107.9(4) .
O22 Ti1 O21 Li2 -170.9(5) .
O12 Ti1 O21 Li2 120.6(7) .
O32 Ti1 O21 Li2 -78.0(5) .
O31 Ti1 O21 Li2 0.9(4) .
O11 Ti1 O21 Li2 88.8(4) .
Li3 Ti1 O21 Li2 29.1(5) .
Li1 Ti1 O21 Li2 89.4(5) .
O12 Ti1 O22 C22 172.6(4) .
O32 Ti1 O22 C22 -89.7(4) .
O31 Ti1 O22 C22 -22.2(8) .
O21 Ti1 O22 C22 8.3(4) .
O11 Ti1 O22 C22 92.4(4) .
Li3 Ti1 O22 C22 69.2(7) .
Li1 Ti1 O22 C22 65.1(4) .
Li2 O21 C21 C22 169.4(5) .
Ti1 O21 C21 C22 6.8(6) .
Li2 O21 C21 C26 -9.7(9) .
Ti1 O21 C21 C26 -172.3(5) .
Ti1 O22 C22 C23 173.9(5) .
Ti1 O22 C22 C21 -7.1(6) .
O21 C21 C22 O22 -0.3(7) .
C26 C21 C22 O22 178.8(5) .
O21 C21 C22 C23 178.7(5) .
C26 C21 C22 C23 -2.2(9) .
O22 C22 C23 C24 -179.1(5) .
C21 C22 C23 C24 2.0(9) .
C22 C23 C24 C25 -1.1(10) .
C23 C24 C25 C26 0.3(11) .
C24 C25 C26 C21 -0.5(10) .
C24 C25 C26 C27 179.1(6) .
O21 C21 C26 C25 -179.7(6) .
C22 C21 C26 C25 1.3(9) .
O21 C21 C26 C27 0.8(9) .
C22 C21 C26 C27 -178.2(6) .
C25 C26 C27 O27 -177.9(7) .
C21 C26 C27 O27 1.6(11) .
C26 C27 O27 Li2 5.6(11) .
O51 Li2 O27 C27 -156.1(6) .
O21 Li2 O27 C27 -10.7(8) .
O57 Li2 O27 C27 104.9(7) .
Ti2 Li2 O27 C27 -127.1(6) .
O61 Li3 O31 C31 136.4(7) .
O67 Li3 O31 C31 -101.8(7) .
O37 Li3 O31 C31 9.9(6) .
Ti1 Li3 O31 C31 -163.1(6) .
O61 Li3 O31 Ti1 -60.5(9) .
O67 Li3 O31 Ti1 61.3(7) .
O37 Li3 O31 Ti1 173.0(3) .
O22 Ti1 O31 C31 -71.5(7) .
O12 Ti1 O31 C31 93.5(3) .
O32 Ti1 O31 C31 -1.9(3) .
O21 Ti1 O31 C31 -101.5(3) .
O11 Ti1 O31 C31 172.4(3) .
Li3 Ti1 O31 C31 164.3(6) .
Li1 Ti1 O31 C31 -159.6(4) .
O22 Ti1 O31 Li3 124.3(6) .
O12 Ti1 O31 Li3 -70.8(4) .
O32 Ti1 O31 Li3 -166.2(4) .
O21 Ti1 O31 Li3 94.3(4) .
O11 Ti1 O31 Li3 8.2(4) .
Li1 Ti1 O31 Li3 36.2(4) .
O22 Ti1 O32 C32 165.8(3) .
O12 Ti1 O32 C32 -99.8(4) .
O31 Ti1 O32 C32 1.1(3) .
O21 Ti1 O32 C32 85.5(4) .
O11 Ti1 O32 C32 -23.0(8) .
Li3 Ti1 O32 C32 -5.7(4) .
Li1 Ti1 O32 C32 60.7(6) .
Li3 O31 C31 C36 -11.5(7) .
Ti1 O31 C31 C36 -175.8(4) .
Li3 O31 C31 C32 166.7(5) .
Ti1 O31 C31 C32 2.4(5) .
Ti1 O32 C32 C33 178.6(4) .
Ti1 O32 C32 C31 -0.1(6) .
O31 C31 C32 O32 -1.6(6) .
C36 C31 C32 O32 176.7(4) .
O31 C31 C32 C33 179.7(4) .
C36 C31 C32 C33 -2.0(8) .
O32 C32 C33 C34 -177.2(5) .
C31 C32 C33 C34 1.4(8) .
C32 C33 C34 C35 -0.4(8) .
C33 C34 C35 C36 0.0(9) .
O31 C31 C36 C35 179.6(5) .
C32 C31 C36 C35 1.6(7) .
O31 C31 C36 C37 4.4(8) .
C32 C31 C36 C37 -173.7(5) .
C34 C35 C36 C31 -0.6(8) .
C34 C35 C36 C37 174.9(5) .
C31 C36 C37 O37 3.2(9) .
C35 C36 C37 O37 -172.1(6) .
C36 C37 O37 Li3 -1.8(9) .
O31 Li3 O37 C37 -3.9(7) .
O61 Li3 O37 C37 -142.2(6) .
O67 Li3 O37 C37 113.5(6) .
Ti1 Li3 O37 C37 0.4(8) .
O11 Li1 O41 C41 143.4(7) .
O47 Li1 O41 C41 11.8(7) .
O17 Li1 O41 C41 -92.0(6) .
Ti1 Li1 O41 C41 116.1(5) .
O11 Li1 O41 Ti2 -52.2(10) .
O47 Li1 O41 Ti2 176.1(3) .
O17 Li1 O41 Ti2 72.3(6) .
Ti1 Li1 O41 Ti2 -79.6(5) .
O62 Ti2 O41 C41 90.3(4) .
O52 Ti2 O41 C41 -73.7(7) .
O42 Ti2 O41 C41 -2.8(4) .
O51 Ti2 O41 C41 -103.6(4) .
O61 Ti2 O41 C41 169.0(4) .
Li2 Ti2 O41 C41 -103.2(4) .
O62 Ti2 O41 Li1 -75.4(5) .
O52 Ti2 O41 Li1 120.6(7) .
O42 Ti2 O41 Li1 -168.5(5) .
O51 Ti2 O41 Li1 90.7(5) .
O61 Ti2 O41 Li1 3.3(5) .
Li2 Ti2 O41 Li1 91.1(5) .
O62 Ti2 O42 C42 -96.0(4) .
O52 Ti2 O42 C42 167.6(4) .
O51 Ti2 O42 C42 86.6(4) .
O41 Ti2 O42 C42 2.9(4) .
O61 Ti2 O42 C42 -28.1(9) .
Li2 Ti2 O42 C42 58.8(4) .
Li1 O41 C41 C42 168.1(5) .
Ti2 O41 C41 C42 2.3(6) .
Li1 O41 C41 C46 -12.1(9) .
Ti2 O41 C41 C46 -177.9(5) .
Ti2 O42 C42 C41 -2.5(6) .
Ti2 O42 C42 C43 178.3(5) .
O41 C41 C42 O42 0.0(7) .
C46 C41 C42 O42 -179.8(5) .
O41 C41 C42 C43 179.2(5) .
C46 C41 C42 C43 -0.6(9) .
O42 C42 C43 C44 178.9(6) .
C41 C42 C43 C44 -0.2(9) .
C42 C43 C44 C45 0.2(10) .
C43 C44 C45 C46 0.5(10) .
C44 C45 C46 C41 -1.3(9) .
C44 C45 C46 C47 177.3(6) .
O41 C41 C46 C45 -178.4(5) .
C42 C41 C46 C45 1.3(8) .
O41 C41 C46 C47 3.0(9) .
C42 C41 C46 C47 -177.2(5) .
C45 C46 C47 O47 -174.0(6) .
C41 C46 C47 O47 4.5(10) .
C46 C47 O47 Li1 -1.3(10) .
O11 Li1 O47 C47 -149.1(6) .
O41 Li1 O47 C47 -5.6(8) .
O17 Li1 O47 C47 110.1(6) .
Ti1 Li1 O47 C47 -121.0(5) .
O27 Li2 O51 C51 -89.4(7) .
O21 Li2 O51 C51 142.6(7) .
O57 Li2 O51 C51 12.4(6) .
Ti2 Li2 O51 C51 -161.5(6) .
O27 Li2 O51 Ti2 72.1(7) .
O21 Li2 O51 Ti2 -55.9(9) .
O57 Li2 O51 Ti2 173.9(3) .
O62 Ti2 O51 C51 -84.9(7) .
O52 Ti2 O51 C51 -7.9(3) .
O42 Ti2 O51 C51 85.0(4) .
O41 Ti2 O51 C51 164.0(4) .
O61 Ti2 O51 C51 -109.6(4) .
Li2 Ti2 O51 C51 163.2(6) .
O62 Ti2 O51 Li2 111.9(7) .
O52 Ti2 O51 Li2 -171.1(4) .
O42 Ti2 O51 Li2 -78.2(4) .
O41 Ti2 O51 Li2 0.8(4) .
O61 Ti2 O51 Li2 87.3(4) .
O62 Ti2 O52 C52 173.5(4) .
O42 Ti2 O52 C52 -91.3(4) .
O51 Ti2 O52 C52 8.0(4) .
O41 Ti2 O52 C52 -22.3(8) .
O61 Ti2 O52 C52 93.1(4) .
Li2 Ti2 O52 C52 3.5(4) .
Li2 O51 C51 C56 -10.1(8) .
Ti2 O51 C51 C56 -173.1(5) .
Li2 O51 C51 C52 169.7(5) .
Ti2 O51 C51 C52 6.6(6) .
Ti2 O52 C52 C53 173.9(5) .
Ti2 O52 C52 C51 -6.7(6) .
O51 C51 C52 O52 -0.4(7) .
C56 C51 C52 O52 179.4(5) .
O51 C51 C52 C53 179.1(5) .
C56 C51 C52 C53 -1.2(9) .
O52 C52 C53 C54 179.6(6) .
C51 C52 C53 C54 0.2(10) .
C52 C53 C54 C55 1.2(11) .
C53 C54 C55 C56 -1.6(12) .
O51 C51 C56 C55 -179.5(6) .
C52 C51 C56 C55 0.8(9) .
O51 C51 C56 C57 2.6(9) .
C52 C51 C56 C57 -177.1(6) .
C54 C55 C56 C51 0.6(10) .
C54 C55 C56 C57 178.6(7) .
C51 C56 C57 O57 -2.0(11) .
C55 C56 C57 O57 -180.0(7) .
C56 C57 O57 Li2 9.0(11) .
O51 Li2 O57 C57 -12.1(7) .
O27 Li2 O57 C57 105.6(7) .
O21 Li2 O57 C57 -155.2(6) .
Ti2 Li2 O57 C57 -8.5(8) .
O31 Li3 O61 C61 135.8(7) .
O67 Li3 O61 C61 7.1(8) .
O37 Li3 O61 C61 -104.4(6) .
Ti1 Li3 O61 C61 107.9(5) .
O31 Li3 O61 Ti2 -54.7(10) .
O67 Li3 O61 Ti2 176.6(3) .
O37 Li3 O61 Ti2 65.1(7) .
Ti1 Li3 O61 Ti2 -82.6(5) .
O62 Ti2 O61 C61 1.3(3) .
O52 Ti2 O61 C61 95.4(4) .
O42 Ti2 O61 C61 -68.6(7) .
O51 Ti2 O61 C61 175.1(4) .
O41 Ti2 O61 C61 -99.2(4) .
Li2 Ti2 O61 C61 -156.5(4) .
O62 Ti2 O61 Li3 -169.0(5) .
O52 Ti2 O61 Li3 -74.8(5) .
O42 Ti2 O61 Li3 121.1(7) .
O51 Ti2 O61 Li3 4.8(5) .
O41 Ti2 O61 Li3 90.5(5) .
Li2 Ti2 O61 Li3 33.3(5) .
O52 Ti2 O62 C62 -102.0(4) .
O42 Ti2 O62 C62 163.0(4) .
O51 Ti2 O62 C62 -27.0(9) .
O41 Ti2 O62 C62 82.4(4) .
O61 Ti2 O62 C62 -1.9(4) .
Li2 Ti2 O62 C62 56.3(6) .
Li3 O61 C61 C66 -9.9(8) .
Ti2 O61 C61 C66 179.7(4) .
Li3 O61 C61 C62 170.0(6) .
Ti2 O61 C61 C62 -0.4(6) .
Ti2 O62 C62 C63 -175.9(4) .
Ti2 O62 C62 C61 2.3(6) .
O61 C61 C62 O62 -1.1(7) .
C66 C61 C62 O62 178.8(5) .
O61 C61 C62 C63 177.2(5) .
C66 C61 C62 C63 -2.9(8) .
O62 C62 C63 C64 179.0(5) .
C61 C62 C63 C64 0.9(9) .
C62 C63 C64 C65 0.8(10) .
C63 C64 C65 C66 -0.4(10) .
O61 C61 C66 C65 -176.9(5) .
C62 C61 C66 C65 3.2(8) .
O61 C61 C66 C67 4.3(9) .
C62 C61 C66 C67 -175.6(5) .
C64 C65 C66 C61 -1.6(9) .
C64 C65 C66 C67 177.3(6) .
C61 C66 C67 O67 4.4(10) .
C65 C66 C67 O67 -174.5(6) .
C66 C67 O67 Li3 -5.3(10) .
O31 Li3 O67 C67 -139.3(6) .
O61 Li3 O67 C67 0.0(8) .
O37 Li3 O67 C67 116.2(6) .
Ti1 Li3 O67 C67 -113.0(5) .
O76A Li4A O71A C72A -0.4(12) .
O86A Li4A O71A C72A 115.1(13) .
O81A Li4A O71A C72A -122.3(13) .
Li4A O71A C72A N73A -116(2) .
O76A Li4A C72A O71A 179.6(12) .
O86A Li4A C72A O71A -77.3(14) .
O81A Li4A C72A O71A 68.0(14) .
O76A Li4A C72A N73A -63.4(17) .
O86A Li4A C72A N73A 40(2) .
O81A Li4A C72A N73A -175.0(15) .
O71A Li4A C72A N73A 117(2) .
O71A C72A N73A C74A 65(5) .
Li4A C72A N73A C74A -19(5) .
O71A C72A N73A C75A -112(2) .
Li4A C72A N73A C75A 165.1(15) .
O86A Li4A O76A C77A 96.0(17) .
O81A Li4A O76A C77A -33(2) .
O71A Li4A O76A C77A -147.4(14) .
C72A Li4A O76A C77A -147.6(15) .
Li4A O76A C77A N78A -177.5(13) .
O76A C77A N78A C79A -1(2) .
O76A C77A N78A C80A -177.0(15) .
O76A Li4A O81A C82A -20(2) .
O86A Li4A O81A C82A -145.5(13) .
O71A Li4A O81A C82A 94.8(15) .
C72A Li4A O81A C82A 67.6(19) .
Li4A O81A C82A N83A -179.1(13) .
O81A C82A N83A C85A -1(2) .
O81A C82A N83A C84A 175.4(13) .
O76A Li4A O86A C87A -66.5(18) .
O81A Li4A O86A C87A 62.8(19) .
O71A Li4A O86A C87A 179.9(12) .
C72A Li4A O86A C87A -150.6(14) .
Li4A O86A C87A N88A 173.5(13) .
O86A C87A N88A C90A -1(2) .
O86A C87A N88A C89A 172.8(16) .
O86A C87A N88A C85A -144.5(15) 4_566
O81B Li4B O71B C72B -55(3) .
O86B Li4B O71B C72B 175.5(16) .
O76B Li4B O71B C72B 58(3) .
Li4B O71B C72B N73B -97(2) .
O71B C72B N73B C75B 137.9(17) .
O71B C72B N73B C74B -30.7(16) .
O81B Li4B O76B C77B 137(4) .
O86B Li4B O76B C77B -99(4) .
O71B Li4B O76B C77B 20(4) .
Li4B O76B C77B N78B -160(4) .
O76B C77B N78B C80B 12(8) .
O76B C77B N78B C79B -173(5) .
O86B Li4B O81B C82B -151(13) .
O76B Li4B O81B C82B -32(14) .
O71B Li4B O81B C82B 83(14) .
Li4B O81B C82B N83B 69(14) .
O81B C82B N83B C85B 2(3) .
O81B C82B N83B C84B 178.1(18) .
O81B Li4B O86B C87B 66(4) .
O76B Li4B O86B C87B -51(4) .
O71B Li4B O86B C87B -168(3) .
Li4B O86B C87B N88B -2(4) .
O86B C87B N88B C89B 9.6(19) .
O86B C87B N88B C90B -178.0(12) .
